data_4122471
loop_
_publ_author_name
'Corbo, Robert'
'Pell, Thomas P.'
'Stringer, Bradley D.'
'Hogan, Conor F.'
'Wilson, David J. D.'
'Barnard, Peter J.'
'Dutton, Jason L.'

_publ_section_title
;
 Facile Formation of Homoleptic Au(III) Trications via Simultaneous
 Oxidation and Ligand Delivery from [PhI(pyridine)2](2+).
;
_journal_issue 35
_journal_name_full 'Journal of the American Chemical Society'
_journal_page_first 12415
_journal_page_last 12421
_journal_paper_doi 10.1021/ja506365m
_journal_volume 136
_journal_year 2014
_chemical_formula_sum 'C57 H56 Au2 F15 N16 O15 S5'
_chemical_formula_weight 2044.42
_chemical_name_systematic
; 
 ? 
;
_space_group_IT_number 2
_symmetry_cell_setting triclinic
_symmetry_space_group_name_Hall '-P 1'
_symmetry_space_group_name_H-M 'P -1'
_atom_sites_solution_hydrogens geom
_atom_sites_solution_primary direct
_atom_sites_solution_secondary difmap
_audit_creation_method SHELXL-97
_cell_angle_alpha 65.18(3)
_cell_angle_beta 80.58(3)
_cell_angle_gamma 70.10(3)
_cell_formula_units_Z 2
_cell_length_a 12.544(3)
_cell_length_b 18.171(4)
_cell_length_c 21.209(4)
_cell_measurement_reflns_used 18795
_cell_measurement_temperature 173(2)
_cell_measurement_theta_max 29.3740
_cell_measurement_theta_min 3.4410
_cell_volume 4125(2)
_computing_cell_refinement 'CrysAlisPro, Agilent Technologies'
_computing_data_collection 'CrysAlisPro, Agilent Technologies'
_computing_data_reduction 'CrysAlisPro, Agilent Technologies'
_computing_molecular_graphics SHELXP
_computing_publication_material SHELXP
_computing_structure_refinement 'SHELXL-97 (Sheldrick, 2008)'
_computing_structure_solution 'SHELXS-97 (Sheldrick, 2008)'
_diffrn_ambient_temperature 173(2)
_diffrn_measured_fraction_theta_full 0.996
_diffrn_measured_fraction_theta_max 0.996
_diffrn_measurement_device_type 'Xcalibur, Atlas, Gemini'
_diffrn_measurement_method '\w scans'
_diffrn_radiation_monochromator graphite
_diffrn_radiation_source 'fine-focus sealed tube'
_diffrn_radiation_type MoK\a
_diffrn_radiation_wavelength 0.71073
_diffrn_reflns_av_R_equivalents 0.0273
_diffrn_reflns_av_sigmaI/netI 0.0341
_diffrn_reflns_limit_h_max 15
_diffrn_reflns_limit_h_min -15
_diffrn_reflns_limit_k_max 22
_diffrn_reflns_limit_k_min -22
_diffrn_reflns_limit_l_max 23
_diffrn_reflns_limit_l_min -26
_diffrn_reflns_number 47006
_diffrn_reflns_theta_full 26.73
_diffrn_reflns_theta_max 26.73
_diffrn_reflns_theta_min 2.88
_exptl_absorpt_coefficient_mu 3.778
_exptl_absorpt_correction_T_max 0.5660
_exptl_absorpt_correction_T_min 0.5187
_exptl_absorpt_correction_type multi-scan
_exptl_absorpt_process_details 'CrysAlisPro, Agilent Technologies'
_exptl_crystal_colour orange
_exptl_crystal_density_diffrn 1.646
_exptl_crystal_density_method 'not measured'
_exptl_crystal_description block
_exptl_crystal_F_000 2006
_exptl_crystal_size_max 0.20
_exptl_crystal_size_mid 0.20
_exptl_crystal_size_min 0.17
_refine_diff_density_max 2.453
_refine_diff_density_min -1.275
_refine_diff_density_rms 0.130
_refine_ls_extinction_method none
_refine_ls_goodness_of_fit_ref 1.059
_refine_ls_hydrogen_treatment constr
_refine_ls_matrix_type full
_refine_ls_number_parameters 999
_refine_ls_number_reflns 17437
_refine_ls_number_restraints 0
_refine_ls_restrained_S_all 1.059
_refine_ls_R_factor_all 0.0510
_refine_ls_R_factor_gt 0.0392
_refine_ls_shift/su_max 0.023
_refine_ls_shift/su_mean 0.000
_refine_ls_structure_factor_coef Fsqd
_refine_ls_weighting_details 'calc w=1/[\s^2^(Fo^2^)+(0.0612P)^2^+7.0051P] where P=(Fo^2^+2Fc^2^)/3'
_refine_ls_weighting_scheme calc
_refine_ls_wR_factor_gt 0.1062
_refine_ls_wR_factor_ref 0.1124
_reflns_number_gt 14309
_reflns_number_total 17437
_reflns_threshold_expression >2sigma(I)
_cod_data_source_file ja506365m_si_002.cif
_cod_data_source_block 13CN
_cod_depositor_comments 'Adding full bibliography for 4122466--4122474.cif.'
_cod_original_cell_volume 4124.7(14)
_cod_original_sg_symbol_H-M P-1
_cod_original_formula_sum 'C28.50 H28 Au F7.50 N8 O7.50 S2.50'
_cod_database_code 4122471

loop_
_symmetry_equiv_pos_as_xyz
'x, y, z'
'-x, -y, -z'

loop_
_atom_site_label
_atom_site_type_symbol
_atom_site_fract_x
_atom_site_fract_y
_atom_site_fract_z
_atom_site_U_iso_or_equiv
_atom_site_adp_type
_atom_site_occupancy
_atom_site_symmetry_multiplicity
_atom_site_calc_flag
_atom_site_refinement_flags
Au1 Au 0.945482(15) 0.262979(12) 0.973850(9) 0.03398(6) Uani 1 1 d .
Au2 Au 0.987895(15) -0.227869(11) 1.489891(9) 0.03079(6) Uani 1 1 d .
S4 S 0.46730(15) 0.21441(11) 0.51863(10) 0.0608(4) Uani 1 1 d .
N41 N 0.8568(3) 0.2591(3) 0.9050(2) 0.0346(9) Uani 1 1 d .
N51 N 0.8460(3) -0.1336(2) 1.4488(2) 0.0314(9) Uani 1 1 d .
N81 N 0.8912(3) -0.2954(2) 1.5580(2) 0.0339(9) Uani 1 1 d .
N61 N 1.0827(3) -0.1596(2) 1.41861(19) 0.0303(8) Uani 1 1 d .
N11 N 0.8023(4) 0.3198(3) 1.0152(2) 0.0355(9) Uani 1 1 d .
N31 N 1.0884(3) 0.2073(3) 0.9322(2) 0.0381(10) Uani 1 1 d .
C66 C 1.2645(5) -0.0080(4) 1.2681(3) 0.0429(12) Uani 1 1 d .
C24 C 1.1917(5) 0.2928(4) 1.0675(3) 0.0430(12) Uani 1 1 d .
H24A H 1.2501 0.3191 1.0512 0.052 Uiso 1 1 calc R
C53 C 0.6415(5) -0.0095(3) 1.3949(3) 0.0464(13) Uani 1 1 d .
C55 C 0.8050(5) -0.0662(3) 1.4663(3) 0.0408(12) Uani 1 1 d .
H55A H 0.8470 -0.0609 1.4967 0.049 Uiso 1 1 calc R
C23 C 1.1759(5) 0.2492(3) 1.1374(3) 0.0399(12) Uani 1 1 d .
C63 C 1.2031(4) -0.0621(3) 1.3213(3) 0.0363(11) Uani 1 1 d .
C61 C 1.0589(4) -0.1278(3) 1.3515(2) 0.0357(11) Uani 1 1 d .
H61A H 1.0000 -0.1400 1.3383 0.043 Uiso 1 1 calc R
C65 C 1.1656(4) -0.1424(3) 1.4378(3) 0.0369(11) Uani 1 1 d .
H65A H 1.1811 -0.1642 1.4858 0.044 Uiso 1 1 calc R
C84 C 0.7747(5) -0.3242(4) 1.6596(3) 0.0486(14) Uani 1 1 d .
H84A H 0.7420 -0.3127 1.6994 0.058 Uiso 1 1 calc R
C83 C 0.7546(5) -0.3869(3) 1.6470(3) 0.0472(14) Uani 1 1 d .
C62 C 1.1173(5) -0.0782(4) 1.3012(3) 0.0406(12) Uani 1 1 d .
H62A H 1.0990 -0.0554 1.2536 0.049 Uiso 1 1 calc R
C51 C 0.7879(4) -0.1404(3) 1.4045(3) 0.0414(12) Uani 1 1 d .
H51A H 0.8162 -0.1887 1.3927 0.050 Uiso 1 1 calc R
N52 N 0.5436(5) 0.0480(3) 1.3687(3) 0.0660(16) Uani 1 1 d .
C54 C 0.7046(5) -0.0049(3) 1.4418(3) 0.0498(14) Uani 1 1 d .
H54A H 0.6772 0.0412 1.4565 0.060 Uiso 1 1 calc R
C85 C 0.8427(5) -0.2786(3) 1.6139(3) 0.0424(12) Uani 1 1 d .
H85A H 0.8556 -0.2347 1.6218 0.051 Uiso 1 1 calc R
C15 C 0.7890(5) 0.3929(3) 1.0222(3) 0.0428(12) Uani 1 1 d .
H15A H 0.8490 0.4178 1.0069 0.051 Uiso 1 1 calc R
O43 O 0.5587(5) 0.1381(3) 0.5254(4) 0.0916(19) Uani 1 1 d .
C21 C 1.0214(5) 0.2197(4) 1.1112(3) 0.0431(12) Uani 1 1 d .
H21A H 0.9615 0.1949 1.1258 0.052 Uiso 1 1 calc R
N62 N 1.3111(4) 0.0338(3) 1.2255(3) 0.0561(13) Uani 1 1 d .
C82 C 0.8061(5) -0.4034(4) 1.5892(3) 0.0508(14) Uani 1 1 d .
H82A H 0.7945 -0.4469 1.5799 0.061 Uiso 1 1 calc R
C22 C 1.0904(5) 0.2122(4) 1.1595(3) 0.0487(14) Uani 1 1 d .
H22A H 1.0787 0.1816 1.2077 0.058 Uiso 1 1 calc R
F41 F 0.4599(4) 0.3747(3) 0.4509(3) 0.0864(13) Uani 1 1 d .
C64 C 1.2281(4) -0.0942(4) 1.3901(3) 0.0408(12) Uani 1 1 d .
H64A H 1.2872 -0.0833 1.4042 0.049 Uiso 1 1 calc R
N22 N 1.3075(6) 0.2356(4) 1.2253(3) 0.0722(18) Uani 1 1 d .
O41 O 0.3788(4) 0.2293(3) 0.4768(3) 0.0701(13) Uani 1 1 d .
C52 C 0.6895(5) -0.0800(4) 1.3760(3) 0.0491(14) Uani 1 1 d .
H52A H 0.6528 -0.0854 1.3431 0.059 Uiso 1 1 calc R
C86 C 0.6794(6) -0.4331(4) 1.6917(3) 0.0581(16) Uani 1 1 d .
C26 C 1.2496(6) 0.2416(4) 1.1861(3) 0.0557(16) Uani 1 1 d .
C13 C 0.6025(5) 0.3979(4) 1.0736(3) 0.0488(14) Uani 1 1 d .
C401 C 0.5322(6) 0.2976(5) 0.4649(4) 0.0698(19) Uani 1 1 d .
F43 F 0.6163(4) 0.2935(3) 0.4984(3) 0.1057(18) Uani 1 1 d .
N12 N 0.5058(5) 0.4344(4) 1.1009(3) 0.0634(15) Uani 1 1 d .
F42 F 0.5693(6) 0.2938(4) 0.4048(3) 0.133(2) Uani 1 1 d .
C17 C 0.4885(7) 0.5130(5) 1.1080(4) 0.080(2) Uani 1 1 d .
H17A H 0.5251 0.5013 1.1500 0.120 Uiso 1 1 calc R
H17B H 0.4070 0.5409 1.1114 0.120 Uiso 1 1 calc R
H17C H 0.5214 0.5505 1.0673 0.120 Uiso 1 1 calc R
C14 C 0.6935(5) 0.4324(4) 1.0501(3) 0.0474(14) Uani 1 1 d .
H14A H 0.6880 0.4839 1.0539 0.057 Uiso 1 1 calc R
C57 C 0.4927(8) 0.1197(6) 1.3899(6) 0.114(4) Uani 1 1 d .
H57A H 0.5060 0.1009 1.4393 0.171 Uiso 1 1 calc R
H57B H 0.4109 0.1413 1.3821 0.171 Uiso 1 1 calc R
H57C H 0.5271 0.1651 1.3624 0.171 Uiso 1 1 calc R
S3 S 0.99637(12) 0.11621(9) 1.37616(7) 0.0411(3) Uani 1 1 d .
S2 S 1.02617(12) -0.33647(9) 1.34271(7) 0.0416(3) Uani 1 1 d .
S1 S 0.94499(13) 0.02718(9) 1.10969(7) 0.0447(3) Uani 1 1 d .
N71 N 1.1272(3) -0.3261(3) 1.5328(2) 0.0338(9) Uani 1 1 d .
N21 N 1.0399(3) 0.2625(3) 1.0434(2) 0.0361(9) Uani 1 1 d .
O33 O 0.9855(4) 0.1603(3) 1.4199(2) 0.0573(11) Uani 1 1 d .
O23 O 0.9864(3) -0.2984(2) 1.3930(2) 0.0476(9) Uani 1 1 d .
O22 O 1.1374(3) -0.3969(3) 1.3557(2) 0.0522(10) Uani 1 1 d .
O32 O 0.9848(4) 0.0328(3) 1.4106(3) 0.0664(13) Uani 1 1 d .
O13 O 1.0515(4) 0.0062(3) 1.1404(2) 0.0623(12) Uani 1 1 d .
C71 C 1.1888(4) -0.3769(3) 1.4998(3) 0.0386(11) Uani 1 1 d .
H71A H 1.1721 -0.3622 1.4531 0.046 Uiso 1 1 calc R
O31 O 1.0893(4) 0.1236(3) 1.3275(2) 0.0696(13) Uani 1 1 d .
O12 O 0.8998(5) 0.1156(3) 1.0705(3) 0.0798(16) Uani 1 1 d .
N72 N 1.3811(4) -0.5453(3) 1.6349(3) 0.0575(13) Uani 1 1 d .
C72 C 1.2740(5) -0.4483(3) 1.5314(3) 0.0421(12) Uani 1 1 d .
H72A H 1.3167 -0.4820 1.5063 0.050 Uiso 1 1 calc R
O11 O 0.9404(5) -0.0268(4) 1.0778(3) 0.0775(15) Uani 1 1 d .
O21 O 1.0051(4) -0.2779(3) 1.2719(2) 0.0739(14) Uani 1 1 d .
C35 C 1.1595(5) 0.1323(4) 0.9686(3) 0.0449(13) Uani 1 1 d .
H35A H 1.1406 0.1032 1.0159 0.054 Uiso 1 1 calc R
C73 C 1.3005(5) -0.4738(3) 1.6015(3) 0.0433(12) Uani 1 1 d .
C41 C 0.8052(4) 0.3303(3) 0.8524(3) 0.0406(12) Uani 1 1 d .
H41A H 0.8062 0.3837 0.8493 0.049 Uiso 1 1 calc R
C11 C 0.7169(5) 0.2854(4) 1.0375(3) 0.0461(13) Uani 1 1 d .
H11A H 0.7249 0.2340 1.0328 0.055 Uiso 1 1 calc R
C25 C 1.1208(4) 0.2977(3) 1.0211(3) 0.0409(12) Uani 1 1 d .
H25A H 1.1313 0.3270 0.9726 0.049 Uiso 1 1 calc R
C81 C 0.8729(5) -0.3569(3) 1.5462(3) 0.0442(13) Uani 1 1 d .
H81A H 0.9078 -0.3682 1.5066 0.053 Uiso 1 1 calc R
C12 C 0.6196(5) 0.3214(4) 1.0665(3) 0.0536(15) Uani 1 1 d .
H12A H 0.5621 0.2942 1.0822 0.064 Uiso 1 1 calc R
C74 C 1.2351(5) -0.4196(3) 1.6337(3) 0.0432(12) Uani 1 1 d .
H74A H 1.2491 -0.4330 1.6805 0.052 Uiso 1 1 calc R
C75 C 1.1522(5) -0.3487(3) 1.5997(3) 0.0434(13) Uani 1 1 d .
H75A H 1.1098 -0.3131 1.6234 0.052 Uiso 1 1 calc R
C31 C 1.1138(5) 0.2470(4) 0.8644(3) 0.0533(15) Uani 1 1 d .
H31A H 1.0625 0.3000 0.8376 0.064 Uiso 1 1 calc R
S5 S 0.92346(14) 0.50836(9) 0.85462(8) 0.0502(4) Uani 1 1 d .
O53 O 0.9721(4) 0.4200(3) 0.8893(2) 0.0619(12) Uani 1 1 d .
F23 F 0.9416(4) -0.4568(3) 1.4260(3) 0.0887(14) Uani 1 1 d .
F22 F 0.8251(4) -0.3526(4) 1.3503(3) 0.0986(16) Uani 1 1 d .
F33 F 0.8667(5) 0.2564(3) 1.2875(2) 0.0905(15) Uani 1 1 d .
F13 F 0.7446(4) 0.0246(4) 1.1628(3) 0.0985(16) Uani 1 1 d .
N32 N 1.3853(5) 0.1022(4) 0.8413(3) 0.0702(17) Uani 1 1 d .
C43 C 0.7506(5) 0.2482(4) 0.8082(3) 0.0497(14) Uani 1 1 d .
C42 C 0.7510(5) 0.3273(4) 0.8029(3) 0.0477(13) Uani 1 1 d .
H42A H 0.7143 0.3780 0.7658 0.057 Uiso 1 1 calc R
F12 F 0.8788(6) -0.0771(4) 1.2240(3) 0.122(2) Uani 1 1 d .
C33 C 1.2891(5) 0.1355(4) 0.8709(3) 0.0519(15) Uani 1 1 d .
F32 F 0.7777(4) 0.1764(4) 1.3627(4) 0.123(2) Uani 1 1 d .
F11 F 0.8451(5) 0.0447(5) 1.2217(3) 0.136(3) Uani 1 1 d .
C34 C 1.2581(5) 0.0956(4) 0.9410(3) 0.0521(15) Uani 1 1 d .
H34A H 1.3069 0.0424 0.9695 0.063 Uiso 1 1 calc R
F31 F 0.8706(7) 0.1457(4) 1.2774(4) 0.148(3) Uani 1 1 d .
C32 C 1.2109(5) 0.2132(4) 0.8331(3) 0.0567(16) Uani 1 1 d .
H32A H 1.2255 0.2428 0.7852 0.068 Uiso 1 1 calc R
O42 O 0.4327(7) 0.2300(4) 0.5805(3) 0.105(2) Uani 1 1 d .
C45 C 0.8562(6) 0.1831(4) 0.9102(3) 0.0562(16) Uani 1 1 d .
H45A H 0.8919 0.1332 0.9483 0.067 Uiso 1 1 calc R
N82 N 0.6173(6) -0.4681(4) 1.7256(3) 0.081(2) Uani 1 1 d .
C201 C 0.9336(7) -0.3999(5) 1.3598(4) 0.071(2) Uani 1 1 d .
C44 C 0.8048(6) 0.1766(4) 0.8613(4) 0.0606(18) Uani 1 1 d .
H44A H 0.8072 0.1223 0.8646 0.073 Uiso 1 1 calc R
F21 F 0.9572(6) -0.4418(5) 1.3185(4) 0.131(2) Uani 1 1 d .
C77 C 1.4471(7) -0.6018(5) 1.6002(4) 0.079(2) Uani 1 1 d .
H77A H 1.3963 -0.6229 1.5865 0.118 Uiso 1 1 calc R
H77B H 1.5033 -0.6499 1.6321 0.118 Uiso 1 1 calc R
H77C H 1.4858 -0.5704 1.5588 0.118 Uiso 1 1 calc R
C16 C 0.4169(6) 0.3939(6) 1.1284(5) 0.087(3) Uani 1 1 d .
H16A H 0.3865 0.3900 1.0906 0.130 Uiso 1 1 calc R
H16B H 0.3561 0.4277 1.1495 0.130 Uiso 1 1 calc R
H16C H 0.4483 0.3366 1.1636 0.130 Uiso 1 1 calc R
C56 C 0.4797(7) 0.0385(5) 1.3226(5) 0.086(3) Uani 1 1 d .
H56A H 0.5121 0.0572 1.2754 0.128 Uiso 1 1 calc R
H56B H 0.4004 0.0732 1.3226 0.128 Uiso 1 1 calc R
H56C H 0.4835 -0.0214 1.3389 0.128 Uiso 1 1 calc R
C301 C 0.8708(8) 0.1770(5) 1.3231(4) 0.074(2) Uani 1 1 d .
C101 C 0.8467(7) 0.0052(6) 1.1828(4) 0.070(2) Uani 1 1 d .
C76 C 1.4049(7) -0.5701(5) 1.7074(4) 0.086(3) Uani 1 1 d .
H76A H 1.4333 -0.5282 1.7111 0.129 Uiso 1 1 calc R
H76B H 1.4621 -0.6262 1.7241 0.129 Uiso 1 1 calc R
H76C H 1.3351 -0.5727 1.7357 0.129 Uiso 1 1 calc R
O52 O 0.8704(6) 0.5543(4) 0.8957(4) 0.098(2) Uani 1 1 d .
O51 O 0.8525(6) 0.5248(4) 0.7999(3) 0.114(2) Uani 1 1 d .
C46 C 0.6981(6) 0.2425(5) 0.7557(4) 0.073(2) Uani 1 1 d .
N42 N 0.6578(7) 0.2370(5) 0.7137(5) 0.107(3) Uani 1 1 d .
C37 C 1.4626(7) 0.0177(7) 0.8832(5) 0.105(3) Uani 1 1 d .
H37A H 1.5075 0.0245 0.9130 0.157 Uiso 1 1 calc R
H37B H 1.5136 -0.0070 0.8521 0.157 Uiso 1 1 calc R
H37C H 1.4179 -0.0201 0.9122 0.157 Uiso 1 1 calc R
C36 C 1.4134(8) 0.1444(7) 0.7695(5) 0.101(3) Uani 1 1 d .
H36A H 1.3489 0.1600 0.7409 0.151 Uiso 1 1 calc R
H36B H 1.4796 0.1061 0.7555 0.151 Uiso 1 1 calc R
H36C H 1.4308 0.1958 0.7629 0.151 Uiso 1 1 calc R
F53 F 1.0987(8) 0.5075(5) 0.7757(5) 0.200(5) Uani 1 1 d .
F52 F 0.9953(8) 0.6306(5) 0.7676(4) 0.168(3) Uani 1 1 d .
F51 F 1.1012(8) 0.5446(10) 0.8540(6) 0.250(7) Uani 1 1 d .
C501 C 1.0416(12) 0.5452(7) 0.8141(8) 0.131(6) Uani 1 1 d .

loop_
_atom_site_aniso_label
_atom_site_aniso_U_11
_atom_site_aniso_U_22
_atom_site_aniso_U_33
_atom_site_aniso_U_23
_atom_site_aniso_U_13
_atom_site_aniso_U_12
Au1 0.03210(11) 0.03522(11) 0.03529(11) -0.01759(8) -0.00277(8) -0.00533(8)
Au2 0.02854(10) 0.02868(10) 0.02888(10) -0.00942(7) -0.00359(7) -0.00227(7)
S4 0.0576(10) 0.0571(9) 0.0711(10) -0.0247(8) -0.0200(8) -0.0134(8)
N41 0.029(2) 0.038(2) 0.039(2) -0.0210(18) -0.0052(17) -0.0025(18)
N51 0.0267(19) 0.0268(19) 0.035(2) -0.0095(16) -0.0044(16) -0.0024(16)
N81 0.035(2) 0.0241(19) 0.030(2) -0.0059(16) -0.0025(16) 0.0007(17)
N61 0.0272(19) 0.030(2) 0.032(2) -0.0138(16) -0.0062(15) -0.0034(16)
N11 0.036(2) 0.034(2) 0.042(2) -0.0218(18) 0.0028(18) -0.0103(18)
N31 0.031(2) 0.049(3) 0.039(2) -0.027(2) -0.0042(17) -0.0042(19)
C66 0.035(3) 0.051(3) 0.045(3) -0.025(3) 0.005(2) -0.011(3)
C24 0.044(3) 0.045(3) 0.043(3) -0.015(2) -0.006(2) -0.019(3)
C53 0.037(3) 0.036(3) 0.058(3) -0.013(3) -0.012(2) -0.003(2)
C55 0.041(3) 0.033(3) 0.050(3) -0.019(2) -0.010(2) -0.006(2)
C23 0.050(3) 0.035(3) 0.037(3) -0.017(2) -0.012(2) -0.008(2)
C63 0.029(2) 0.038(3) 0.040(3) -0.018(2) 0.003(2) -0.006(2)
C61 0.031(2) 0.040(3) 0.034(2) -0.011(2) -0.0087(19) -0.010(2)
C65 0.031(2) 0.041(3) 0.035(2) -0.015(2) -0.010(2) -0.002(2)
C84 0.051(3) 0.049(3) 0.036(3) -0.013(2) 0.000(2) -0.010(3)
C83 0.039(3) 0.035(3) 0.046(3) -0.003(2) 0.000(2) -0.004(2)
C62 0.041(3) 0.048(3) 0.031(2) -0.015(2) -0.003(2) -0.012(2)
C51 0.036(3) 0.030(3) 0.056(3) -0.018(2) -0.013(2) 0.000(2)
N52 0.056(3) 0.045(3) 0.096(4) -0.034(3) -0.040(3) 0.012(3)
C54 0.054(3) 0.030(3) 0.064(4) -0.024(3) -0.013(3) 0.002(2)
C85 0.043(3) 0.039(3) 0.037(3) -0.014(2) -0.001(2) -0.003(2)
C15 0.047(3) 0.040(3) 0.046(3) -0.021(2) 0.012(2) -0.021(3)
O43 0.070(3) 0.061(3) 0.144(5) -0.039(3) -0.061(3) 0.004(3)
C21 0.051(3) 0.049(3) 0.033(3) -0.017(2) 0.002(2) -0.020(3)
N62 0.048(3) 0.061(3) 0.059(3) -0.026(3) 0.013(2) -0.019(3)
C82 0.050(3) 0.032(3) 0.063(4) -0.016(3) 0.002(3) -0.008(3)
C22 0.066(4) 0.048(3) 0.035(3) -0.015(2) 0.001(3) -0.025(3)
F41 0.095(3) 0.057(3) 0.096(3) -0.019(2) -0.015(3) -0.019(2)
C64 0.028(2) 0.050(3) 0.047(3) -0.023(2) -0.002(2) -0.010(2)
N22 0.104(5) 0.050(3) 0.069(4) -0.022(3) -0.043(4) -0.014(3)
O41 0.049(3) 0.067(3) 0.094(4) -0.032(3) -0.028(2) -0.005(2)
C52 0.046(3) 0.039(3) 0.065(4) -0.023(3) -0.026(3) -0.003(3)
C86 0.052(4) 0.047(3) 0.060(4) -0.011(3) 0.006(3) -0.013(3)
C26 0.080(5) 0.040(3) 0.050(3) -0.016(3) -0.021(3) -0.014(3)
C13 0.040(3) 0.053(3) 0.053(3) -0.025(3) 0.007(3) -0.013(3)
C401 0.057(4) 0.080(5) 0.077(5) -0.034(4) -0.001(4) -0.022(4)
F43 0.068(3) 0.085(3) 0.168(5) -0.034(3) -0.029(3) -0.035(3)
N12 0.048(3) 0.068(4) 0.078(4) -0.043(3) 0.020(3) -0.014(3)
F42 0.151(6) 0.137(5) 0.116(5) -0.065(4) 0.066(4) -0.062(5)
C17 0.080(5) 0.070(5) 0.085(5) -0.044(4) 0.030(4) -0.015(4)
C14 0.052(3) 0.045(3) 0.056(3) -0.031(3) 0.015(3) -0.020(3)
C57 0.096(7) 0.073(5) 0.177(10) -0.081(6) -0.083(7) 0.047(5)
S3 0.0477(8) 0.0430(7) 0.0336(6) -0.0186(5) 0.0015(5) -0.0115(6)
S2 0.0431(7) 0.0406(7) 0.0397(7) -0.0169(6) -0.0050(5) -0.0077(6)
S1 0.0568(8) 0.0411(7) 0.0383(7) -0.0140(6) -0.0057(6) -0.0172(6)
N71 0.033(2) 0.032(2) 0.032(2) -0.0146(17) -0.0021(16) -0.0009(17)
N21 0.032(2) 0.035(2) 0.044(2) -0.0234(19) 0.0021(18) -0.0061(18)
O33 0.080(3) 0.047(2) 0.046(2) -0.0251(19) -0.014(2) -0.007(2)
O23 0.046(2) 0.046(2) 0.056(2) -0.0292(19) -0.0031(18) -0.0074(18)
O22 0.044(2) 0.046(2) 0.059(2) -0.0226(19) -0.0028(18) -0.0014(18)
O32 0.068(3) 0.041(2) 0.084(3) -0.021(2) 0.007(2) -0.018(2)
O13 0.073(3) 0.068(3) 0.050(2) -0.022(2) -0.010(2) -0.022(2)
C71 0.036(3) 0.040(3) 0.042(3) -0.023(2) -0.006(2) -0.004(2)
O31 0.070(3) 0.078(3) 0.054(3) -0.023(2) 0.020(2) -0.028(3)
O12 0.080(3) 0.041(2) 0.092(4) 0.009(2) -0.029(3) -0.020(2)
N72 0.048(3) 0.047(3) 0.065(3) -0.021(3) -0.015(2) 0.004(2)
C72 0.036(3) 0.041(3) 0.054(3) -0.029(3) -0.007(2) -0.003(2)
O11 0.080(4) 0.096(4) 0.090(4) -0.066(3) 0.004(3) -0.031(3)
O21 0.067(3) 0.084(3) 0.042(2) -0.005(2) -0.009(2) -0.010(3)
C35 0.037(3) 0.043(3) 0.055(3) -0.024(3) -0.004(2) -0.006(2)
C73 0.039(3) 0.034(3) 0.051(3) -0.014(2) -0.009(2) -0.003(2)
C41 0.036(3) 0.036(3) 0.049(3) -0.016(2) -0.003(2) -0.009(2)
C11 0.039(3) 0.043(3) 0.061(3) -0.025(3) 0.006(3) -0.016(2)
C25 0.040(3) 0.044(3) 0.037(3) -0.013(2) -0.002(2) -0.014(2)
C81 0.049(3) 0.033(3) 0.043(3) -0.013(2) 0.007(2) -0.008(2)
C12 0.040(3) 0.057(4) 0.072(4) -0.033(3) 0.007(3) -0.020(3)
C74 0.047(3) 0.039(3) 0.036(3) -0.011(2) -0.012(2) -0.004(2)
C75 0.049(3) 0.042(3) 0.036(3) -0.018(2) -0.005(2) -0.004(3)
C31 0.048(3) 0.063(4) 0.041(3) -0.025(3) -0.009(2) 0.003(3)
S5 0.0547(9) 0.0370(7) 0.0511(8) -0.0126(6) 0.0001(7) -0.0113(6)
O53 0.063(3) 0.036(2) 0.068(3) -0.0086(19) 0.004(2) -0.010(2)
F23 0.090(3) 0.063(3) 0.107(4) -0.019(3) 0.004(3) -0.036(2)
F22 0.052(3) 0.117(4) 0.127(4) -0.041(3) -0.020(3) -0.026(3)
F33 0.119(4) 0.064(3) 0.074(3) -0.002(2) -0.045(3) -0.022(3)
F13 0.068(3) 0.141(5) 0.111(4) -0.065(4) 0.017(3) -0.050(3)
N32 0.045(3) 0.094(5) 0.086(4) -0.065(4) 0.002(3) -0.003(3)
C43 0.034(3) 0.054(3) 0.069(4) -0.041(3) -0.012(3) 0.004(3)
C42 0.045(3) 0.045(3) 0.052(3) -0.022(3) -0.011(3) -0.005(3)
F12 0.149(5) 0.114(4) 0.076(3) 0.007(3) 0.009(3) -0.070(4)
C33 0.034(3) 0.069(4) 0.073(4) -0.055(3) -0.004(3) -0.003(3)
F32 0.050(3) 0.105(4) 0.174(6) -0.022(4) -0.009(3) -0.016(3)
F11 0.121(5) 0.244(8) 0.131(5) -0.151(6) 0.047(4) -0.083(5)
C34 0.038(3) 0.049(3) 0.071(4) -0.032(3) -0.013(3) 0.002(3)
F31 0.188(7) 0.132(5) 0.167(6) -0.089(5) -0.099(5) -0.016(5)
C32 0.048(3) 0.078(4) 0.042(3) -0.034(3) 0.000(3) -0.004(3)
O42 0.172(7) 0.112(5) 0.076(4) -0.051(3) 0.025(4) -0.092(5)
C45 0.074(4) 0.032(3) 0.067(4) -0.025(3) -0.033(3) 0.001(3)
N82 0.078(4) 0.063(4) 0.076(4) -0.005(3) 0.023(3) -0.028(3)
C201 0.074(5) 0.067(5) 0.088(5) -0.038(4) -0.010(4) -0.027(4)
C44 0.068(4) 0.040(3) 0.081(5) -0.036(3) -0.031(4) 0.003(3)
F21 0.134(5) 0.171(6) 0.178(6) -0.137(5) 0.012(4) -0.073(5)
C77 0.068(5) 0.060(4) 0.096(6) -0.041(4) -0.020(4) 0.019(4)
C16 0.045(4) 0.116(7) 0.122(7) -0.075(6) 0.028(4) -0.029(4)
C56 0.072(5) 0.061(4) 0.123(7) -0.038(5) -0.062(5) 0.010(4)
C301 0.087(6) 0.068(5) 0.076(5) -0.028(4) -0.033(4) -0.022(4)
C101 0.068(5) 0.096(6) 0.072(5) -0.046(5) 0.008(4) -0.042(4)
C76 0.084(5) 0.064(5) 0.071(5) -0.015(4) -0.034(4) 0.025(4)
O52 0.109(5) 0.072(4) 0.122(5) -0.059(4) 0.043(4) -0.032(3)
O51 0.125(6) 0.108(5) 0.088(4) -0.009(4) -0.057(4) -0.023(4)
C46 0.060(4) 0.062(4) 0.103(6) -0.056(4) -0.042(4) 0.021(3)
N42 0.103(5) 0.092(5) 0.147(7) -0.087(5) -0.080(5) 0.034(4)
C37 0.049(4) 0.121(8) 0.133(8) -0.078(7) 0.000(5) 0.021(5)
C36 0.073(5) 0.141(9) 0.088(6) -0.074(6) 0.024(5) -0.005(6)
F53 0.207(8) 0.164(7) 0.241(9) -0.114(7) 0.177(8) -0.112(6)
F52 0.224(9) 0.125(6) 0.155(6) -0.014(5) 0.024(6) -0.118(6)
F51 0.164(8) 0.46(2) 0.256(12) -0.176(13) 0.007(7) -0.217(11)
C501 0.136(10) 0.074(6) 0.177(12) -0.057(7) 0.097(10) -0.061(7)

loop_
_atom_type_symbol
_atom_type_description
_atom_type_scat_dispersion_real
_atom_type_scat_dispersion_imag
_atom_type_scat_source
C C 0.0033 0.0016 'International Tables Vol C Tables 4.2.6.8 and 6.1.1.4'
H H 0.0000 0.0000 'International Tables Vol C Tables 4.2.6.8 and 6.1.1.4'
N N 0.0061 0.0033 'International Tables Vol C Tables 4.2.6.8 and 6.1.1.4'
O O 0.0106 0.0060 'International Tables Vol C Tables 4.2.6.8 and 6.1.1.4'
F F 0.0171 0.0103 'International Tables Vol C Tables 4.2.6.8 and 6.1.1.4'
S S 0.1246 0.1234 'International Tables Vol C Tables 4.2.6.8 and 6.1.1.4'
Au Au -2.0133 8.8022 'International Tables Vol C Tables 4.2.6.8 and 6.1.1.4'

loop_
_geom_angle_atom_site_label_1
_geom_angle_atom_site_label_2
_geom_angle_atom_site_label_3
_geom_angle
N31 Au1 N11 179.49(19)
N31 Au1 N41 88.77(16)
N11 Au1 N41 91.33(17)
N31 Au1 N21 89.26(16)
N11 Au1 N21 90.66(17)
N41 Au1 N21 177.68(16)
N81 Au2 N51 88.94(16)
N81 Au2 N61 178.07(16)
N51 Au2 N61 90.03(16)
N81 Au2 N71 88.96(16)
N51 Au2 N71 177.71(16)
N61 Au2 N71 92.05(16)
O41 S4 O42 116.0(4)
O41 S4 O43 113.3(3)
O42 S4 O43 116.0(4)
O41 S4 C401 103.0(3)
O42 S4 C401 103.6(4)
O43 S4 C401 102.4(4)
C41 N41 C45 120.4(5)
C41 N41 Au1 120.9(4)
C45 N41 Au1 118.5(4)
C55 N51 C51 119.0(4)
C55 N51 Au2 122.1(4)
C51 N51 Au2 118.8(3)
C81 N81 C85 119.8(5)
C81 N81 Au2 118.8(3)
C85 N81 Au2 121.3(4)
C61 N61 C65 119.6(4)
C61 N61 Au2 119.1(3)
C65 N61 Au2 121.2(3)
C11 N11 C15 117.8(4)
C11 N11 Au1 120.7(4)
C15 N11 Au1 121.5(3)
C35 N31 C31 118.4(5)
C35 N31 Au1 122.5(4)
C31 N31 Au1 119.1(4)
N62 C66 C63 178.2(6)
C23 C24 C25 118.8(5)
C23 C24 H24A 120.6
C25 C24 H24A 120.6
N52 C53 C52 120.7(6)
N52 C53 C54 123.7(6)
C52 C53 C54 115.6(5)
N51 C55 C54 122.2(5)
N51 C55 H55A 118.9
C54 C55 H55A 118.9
C22 C23 C24 119.4(5)
C22 C23 C26 120.8(5)
C24 C23 C26 119.8(5)
C64 C63 C62 120.6(5)
C64 C63 C66 120.7(5)
C62 C63 C66 118.7(5)
N61 C61 C62 121.6(5)
N61 C61 H61A 119.2
C62 C61 H61A 119.2
N61 C65 C64 121.7(5)
N61 C65 H65A 119.2
C64 C65 H65A 119.2
C85 C84 C83 119.2(5)
C85 C84 H84A 120.4
C83 C84 H84A 120.4
C84 C83 C82 118.9(5)
C84 C83 C86 120.9(6)
C82 C83 C86 120.2(6)
C61 C62 C63 118.3(5)
C61 C62 H62A 120.8
C63 C62 H62A 120.8
N51 C51 C52 121.9(5)
N51 C51 H51A 119.0
C52 C51 H51A 119.0
C53 N52 C56 121.5(6)
C53 N52 C57 120.4(6)
C56 N52 C57 117.8(6)
C55 C54 C53 120.4(5)
C55 C54 H54A 119.8
C53 C54 H54A 119.8
N81 C85 C84 121.0(5)
N81 C85 H85A 119.5
C84 C85 H85A 119.5
N11 C15 C14 122.7(5)
N11 C15 H15A 118.7
C14 C15 H15A 118.7
N21 C21 C22 119.4(5)
N21 C21 H21A 120.3
C22 C21 H21A 120.3
C81 C82 C83 119.3(6)
C81 C82 H82A 120.4
C83 C82 H82A 120.4
C23 C22 C21 119.4(5)
C23 C22 H22A 120.3
C21 C22 H22A 120.3
C65 C64 C63 118.3(5)
C65 C64 H64A 120.9
C63 C64 H64A 120.9
C51 C52 C53 120.8(5)
C51 C52 H52A 119.6
C53 C52 H52A 119.6
N82 C86 C83 177.8(8)
N22 C26 C23 179.3(8)
N12 C13 C12 121.4(6)
N12 C13 C14 123.3(6)
C12 C13 C14 115.2(5)
F42 C401 F41 105.8(7)
F42 C401 F43 109.9(7)
F41 C401 F43 105.8(7)
F42 C401 S4 112.5(6)
F41 C401 S4 112.2(5)
F43 C401 S4 110.3(6)
C13 N12 C17 121.2(6)
C13 N12 C16 121.4(6)
C17 N12 C16 117.2(6)
N12 C17 H17A 109.5
N12 C17 H17B 109.5
H17A C17 H17B 109.5
N12 C17 H17C 109.5
H17A C17 H17C 109.5
H17B C17 H17C 109.5
C15 C14 C13 120.6(5)
C15 C14 H14A 119.7
C13 C14 H14A 119.7
N52 C57 H57A 109.5
N52 C57 H57B 109.5
H57A C57 H57B 109.5
N52 C57 H57C 109.5
H57A C57 H57C 109.5
H57B C57 H57C 109.5
O33 S3 O32 115.3(3)
O33 S3 O31 113.0(3)
O32 S3 O31 115.4(3)
O33 S3 C301 103.1(3)
O32 S3 C301 103.7(3)
O31 S3 C301 104.5(4)
O21 S2 O22 115.5(3)
O21 S2 O23 114.6(3)
O22 S2 O23 113.9(3)
O21 S2 C201 104.0(4)
O22 S2 C201 104.4(3)
O23 S2 C201 102.3(3)
O12 S1 O11 115.4(4)
O12 S1 O13 112.3(3)
O11 S1 O13 115.8(3)
O12 S1 C101 104.0(4)
O11 S1 C101 102.8(3)
O13 S1 C101 104.6(3)
C71 N71 C75 118.1(4)
C71 N71 Au2 121.6(3)
C75 N71 Au2 119.8(3)
C25 N21 C21 122.4(5)
C25 N21 Au1 119.5(4)
C21 N21 Au1 117.9(4)
N71 C71 C72 121.7(5)
N71 C71 H71A 119.1
C72 C71 H71A 119.1
C73 N72 C77 121.0(6)
C73 N72 C76 121.0(5)
C77 N72 C76 118.0(5)
C71 C72 C73 121.1(5)
C71 C72 H72A 119.4
C73 C72 H72A 119.4
N31 C35 C34 122.6(6)
N31 C35 H35A 118.7
C34 C35 H35A 118.7
N72 C73 C74 122.2(5)
N72 C73 C72 122.5(5)
C74 C73 C72 115.3(5)
N41 C41 C42 121.0(5)
N41 C41 H41A 119.5
C42 C41 H41A 119.5
N11 C11 C12 122.3(5)
N11 C11 H11A 118.8
C12 C11 H11A 118.8
N21 C25 C24 120.6(5)
N21 C25 H25A 119.7
C24 C25 H25A 119.7
N81 C81 C82 121.8(5)
N81 C81 H81A 119.1
C82 C81 H81A 119.1
C11 C12 C13 121.3(5)
C11 C12 H12A 119.3
C13 C12 H12A 119.3
C75 C74 C73 121.4(5)
C75 C74 H74A 119.3
C73 C74 H74A 119.3
C74 C75 N71 122.3(5)
C74 C75 H75A 118.8
N71 C75 H75A 118.8
N31 C31 C32 122.1(6)
N31 C31 H31A 119.0
C32 C31 H31A 119.0
O52 S5 O53 117.0(4)
O52 S5 O51 113.0(5)
O53 S5 O51 109.4(4)
O52 S5 C501 105.5(5)
O53 S5 C501 103.8(5)
O51 S5 C501 107.2(7)
C33 N32 C36 121.6(7)
C33 N32 C37 119.1(7)
C36 N32 C37 119.3(6)
C44 C43 C42 119.4(6)
C44 C43 C46 120.4(6)
C42 C43 C46 120.1(6)
C41 C42 C43 118.7(5)
C41 C42 H42A 120.7
C43 C42 H42A 120.7
N32 C33 C32 121.5(6)
N32 C33 C34 123.3(6)
C32 C33 C34 115.2(5)
C35 C34 C33 121.0(6)
C35 C34 H34A 119.5
C33 C34 H34A 119.5
C31 C32 C33 120.8(6)
C31 C32 H32A 119.6
C33 C32 H32A 119.6
N41 C45 C44 120.8(5)
N41 C45 H45A 119.6
C44 C45 H45A 119.6
F21 C201 F22 106.7(7)
F21 C201 F23 108.2(7)
F22 C201 F23 106.9(7)
F21 C201 S2 112.0(6)
F22 C201 S2 112.0(5)
F23 C201 S2 110.7(5)
C43 C44 C45 119.6(6)
C43 C44 H44A 120.2
C45 C44 H44A 120.2
N72 C77 H77A 109.5
N72 C77 H77B 109.5
H77A C77 H77B 109.5
N72 C77 H77C 109.5
H77A C77 H77C 109.5
H77B C77 H77C 109.5
N12 C16 H16A 109.5
N12 C16 H16B 109.5
H16A C16 H16B 109.5
N12 C16 H16C 109.5
H16A C16 H16C 109.5
H16B C16 H16C 109.5
N52 C56 H56A 109.5
N52 C56 H56B 109.5
H56A C56 H56B 109.5
N52 C56 H56C 109.5
H56A C56 H56C 109.5
H56B C56 H56C 109.5
F33 C301 F31 106.2(7)
F33 C301 F32 107.3(7)
F31 C301 F32 109.8(8)
F33 C301 S3 112.3(6)
F31 C301 S3 110.5(6)
F32 C301 S3 110.4(6)
F11 C101 F13 109.5(7)
F11 C101 F12 105.3(7)
F13 C101 F12 107.8(7)
F11 C101 S1 112.0(5)
F13 C101 S1 111.7(6)
F12 C101 S1 110.3(6)
N72 C76 H76A 109.5
N72 C76 H76B 109.5
H76A C76 H76B 109.5
N72 C76 H76C 109.5
H76A C76 H76C 109.5
H76B C76 H76C 109.5
N42 C46 C43 178.9(8)
N32 C37 H37A 109.5
N32 C37 H37B 109.5
H37A C37 H37B 109.5
N32 C37 H37C 109.5
H37A C37 H37C 109.5
H37B C37 H37C 109.5
N32 C36 H36A 109.5
N32 C36 H36B 109.5
H36A C36 H36B 109.5
N32 C36 H36C 109.5
H36A C36 H36C 109.5
H36B C36 H36C 109.5
F51 C501 F53 111.6(14)
F51 C501 F52 108.1(11)
F53 C501 F52 104.5(12)
F51 C501 S5 114.1(10)
F53 C501 S5 112.1(9)
F52 C501 S5 105.7(9)

loop_
_geom_bond_atom_site_label_1
_geom_bond_atom_site_label_2
_geom_bond_distance
Au1 N31 2.004(4)
Au1 N11 2.011(4)
Au1 N41 2.013(4)
Au1 N21 2.033(4)
Au2 N81 2.003(4)
Au2 N51 2.011(4)
Au2 N61 2.020(4)
Au2 N71 2.025(4)
S4 O41 1.418(5)
S4 O42 1.425(6)
S4 O43 1.436(5)
S4 C401 1.826(8)
N41 C41 1.338(7)
N41 C45 1.340(7)
N51 C55 1.338(7)
N51 C51 1.346(7)
N81 C81 1.338(7)
N81 C85 1.345(6)
N61 C61 1.335(6)
N61 C65 1.347(6)
N11 C11 1.343(7)
N11 C15 1.349(7)
N31 C35 1.328(7)
N31 C31 1.351(7)
C66 N62 1.136(7)
C66 C63 1.460(8)
C24 C23 1.375(7)
C24 C25 1.388(8)
C24 H24A 0.9500
C53 N52 1.331(7)
C53 C52 1.410(8)
C53 C54 1.415(8)
C55 C54 1.367(8)
C55 H55A 0.9500
C23 C22 1.373(8)
C23 C26 1.430(8)
C63 C64 1.370(7)
C63 C62 1.377(8)
C61 C62 1.369(7)
C61 H61A 0.9500
C65 C64 1.366(7)
C65 H65A 0.9500
C84 C85 1.374(8)
C84 C83 1.381(9)
C84 H84A 0.9500
C83 C82 1.388(8)
C83 C86 1.440(8)
C62 H62A 0.9500
C51 C52 1.363(7)
C51 H51A 0.9500
N52 C56 1.456(9)
N52 C57 1.463(9)
C54 H54A 0.9500
C85 H85A 0.9500
C15 C14 1.357(8)
C15 H15A 0.9500
C21 N21 1.341(6)
C21 C22 1.382(8)
C21 H21A 0.9500
C82 C81 1.354(8)
C82 H82A 0.9500
C22 H22A 0.9500
F41 C401 1.321(9)
C64 H64A 0.9500
N22 C26 1.141(8)
C52 H52A 0.9500
C86 N82 1.138(8)
C13 N12 1.339(7)
C13 C12 1.400(9)
C13 C14 1.409(8)
C401 F42 1.306(9)
C401 F43 1.330(9)
N12 C17 1.438(9)
N12 C16 1.452(9)
C17 H17A 0.9800
C17 H17B 0.9800
C17 H17C 0.9800
C14 H14A 0.9500
C57 H57A 0.9800
C57 H57B 0.9800
C57 H57C 0.9800
S3 O33 1.424(4)
S3 O32 1.427(4)
S3 O31 1.428(4)
S3 C301 1.823(8)
S2 O21 1.432(5)
S2 O22 1.434(4)
S2 O23 1.440(4)
S2 C201 1.797(8)
S1 O12 1.417(5)
S1 O11 1.425(5)
S1 O13 1.444(5)
S1 C101 1.809(7)
N71 C71 1.347(6)
N71 C75 1.362(7)
N21 C25 1.301(7)
C71 C72 1.356(7)
C71 H71A 0.9500
N72 C73 1.334(7)
N72 C77 1.461(9)
N72 C76 1.462(9)
C72 C73 1.419(8)
C72 H72A 0.9500
C35 C34 1.359(8)
C35 H35A 0.9500
C73 C74 1.392(8)
C41 C42 1.368(8)
C41 H41A 0.9500
C11 C12 1.358(8)
C11 H11A 0.9500
C25 H25A 0.9500
C81 H81A 0.9500
C12 H12A 0.9500
C74 C75 1.346(7)
C74 H74A 0.9500
C75 H75A 0.9500
C31 C32 1.367(8)
C31 H31A 0.9500
S5 O52 1.394(6)
S5 O53 1.407(4)
S5 O51 1.448(6)
S5 C501 1.777(10)
F23 C201 1.345(9)
F22 C201 1.335(9)
F33 C301 1.304(9)
F13 C101 1.300(9)
N32 C33 1.338(7)
N32 C36 1.436(11)
N32 C37 1.487(11)
C43 C44 1.358(9)
C43 C42 1.396(8)
C43 C46 1.437(9)
C42 H42A 0.9500
F12 C101 1.331(10)
C33 C32 1.401(9)
C33 C34 1.409(9)
F32 C301 1.323(10)
F11 C101 1.296(9)
C34 H34A 0.9500
F31 C301 1.314(9)
C32 H32A 0.9500
C45 C44 1.372(9)
C45 H45A 0.9500
C201 F21 1.324(9)
C44 H44A 0.9500
C77 H77A 0.9800
C77 H77B 0.9800
C77 H77C 0.9800
C16 H16A 0.9800
C16 H16B 0.9800
C16 H16C 0.9800
C56 H56A 0.9800
C56 H56B 0.9800
C56 H56C 0.9800
C76 H76A 0.9800
C76 H76B 0.9800
C76 H76C 0.9800
C46 N42 1.146(9)
C37 H37A 0.9800
C37 H37B 0.9800
C37 H37C 0.9800
C36 H36A 0.9800
C36 H36B 0.9800
C36 H36C 0.9800
F53 C501 1.261(12)
F52 C501 1.416(14)
F51 C501 1.213(19)

loop_
_geom_torsion_atom_site_label_1
_geom_torsion_atom_site_label_2
_geom_torsion_atom_site_label_3
_geom_torsion_atom_site_label_4
_geom_torsion
N31 Au1 N41 C41 -108.8(4)
N11 Au1 N41 C41 70.8(4)
N21 Au1 N41 C41 -140(4)
N31 Au1 N41 C45 67.1(5)
N11 Au1 N41 C45 -113.4(5)
N21 Au1 N41 C45 36(4)
N81 Au2 N51 C55 97.7(4)
N61 Au2 N51 C55 -84.0(4)
N71 Au2 N51 C55 121(4)
N81 Au2 N51 C51 -79.4(4)
N61 Au2 N51 C51 98.9(4)
N71 Au2 N51 C51 -56(4)
N51 Au2 N81 C81 100.6(4)
N61 Au2 N81 C81 43(5)
N71 Au2 N81 C81 -78.5(4)
N51 Au2 N81 C85 -77.8(4)
N61 Au2 N81 C85 -135(4)
N71 Au2 N81 C85 103.1(4)
N81 Au2 N61 C61 6(5)
N51 Au2 N61 C61 -51.5(4)
N71 Au2 N61 C61 127.6(4)
N81 Au2 N61 C65 -177(17)
N51 Au2 N61 C65 125.5(4)
N71 Au2 N61 C65 -55.5(4)
N31 Au1 N11 C11 155(23)
N41 Au1 N11 C11 53.5(4)
N21 Au1 N11 C11 -125.3(4)
N31 Au1 N11 C15 -26(19)
N41 Au1 N11 C15 -127.1(4)
N21 Au1 N11 C15 54.1(4)
N11 Au1 N31 C35 140(19)
N41 Au1 N31 C35 -119.3(4)
N21 Au1 N31 C35 59.5(4)
N11 Au1 N31 C31 -41(19)
N41 Au1 N31 C31 60.4(5)
N21 Au1 N31 C31 -120.9(5)
C51 N51 C55 C54 1.5(8)
Au2 N51 C55 C54 -175.7(4)
C25 C24 C23 C22 -0.3(8)
C25 C24 C23 C26 178.5(5)
N62 C66 C63 C64 167(20)
N62 C66 C63 C62 -15(21)
C65 N61 C61 C62 0.3(7)
Au2 N61 C61 C62 177.3(4)
C61 N61 C65 C64 -1.2(7)
Au2 N61 C65 C64 -178.2(4)
C85 C84 C83 C82 1.6(8)
C85 C84 C83 C86 -176.9(5)
N61 C61 C62 C63 0.7(8)
C64 C63 C62 C61 -0.8(8)
C66 C63 C62 C61 -179.0(5)
C55 N51 C51 C52 1.1(8)
Au2 N51 C51 C52 178.3(4)
C52 C53 N52 C56 3.2(11)
C54 C53 N52 C56 -177.5(7)
C52 C53 N52 C57 178.3(8)
C54 C53 N52 C57 -2.3(11)
N51 C55 C54 C53 -1.8(9)
N52 C53 C54 C55 -179.6(6)
C52 C53 C54 C55 -0.3(9)
C81 N81 C85 C84 0.4(8)
Au2 N81 C85 C84 178.7(4)
C83 C84 C85 N81 -1.2(8)
C11 N11 C15 C14 -0.3(8)
Au1 N11 C15 C14 -179.8(5)
C84 C83 C82 C81 -1.1(9)
C86 C83 C82 C81 177.4(6)
C24 C23 C22 C21 -0.3(9)
C26 C23 C22 C21 -179.2(6)
N21 C21 C22 C23 0.6(9)
N61 C65 C64 C63 1.1(8)
C62 C63 C64 C65 -0.1(8)
C66 C63 C64 C65 178.1(5)
N51 C51 C52 C53 -3.3(9)
N52 C53 C52 C51 -177.9(6)
C54 C53 C52 C51 2.7(9)
C84 C83 C86 N82 101(21)
C82 C83 C86 N82 -78(21)
C22 C23 C26 N22 -33(50)
C24 C23 C26 N22 148(49)
O41 S4 C401 F42 -58.5(7)
O42 S4 C401 F42 -179.8(7)
O43 S4 C401 F42 59.3(7)
O41 S4 C401 F41 60.7(6)
O42 S4 C401 F41 -60.6(7)
O43 S4 C401 F41 178.5(5)
O41 S4 C401 F43 178.4(6)
O42 S4 C401 F43 57.1(7)
O43 S4 C401 F43 -63.8(6)
C12 C13 N12 C17 -179.9(7)
C14 C13 N12 C17 0.1(11)
C12 C13 N12 C16 3.9(11)
C14 C13 N12 C16 -176.1(7)
N11 C15 C14 C13 0.1(9)
N12 C13 C14 C15 -179.2(6)
C12 C13 C14 C15 0.7(9)
N81 Au2 N71 C71 106.7(4)
N51 Au2 N71 C71 83(4)
N61 Au2 N71 C71 -71.6(4)
N81 Au2 N71 C75 -65.1(4)
N51 Au2 N71 C75 -89(4)
N61 Au2 N71 C75 116.6(4)
C22 C21 N21 C25 -0.2(8)
C22 C21 N21 Au1 174.7(4)
N31 Au1 N21 C25 55.3(4)
N11 Au1 N21 C25 -124.2(4)
N41 Au1 N21 C25 87(4)
N31 Au1 N21 C21 -119.7(4)
N11 Au1 N21 C21 60.8(4)
N41 Au1 N21 C21 -88(4)
C75 N71 C71 C72 -0.3(8)
Au2 N71 C71 C72 -172.2(4)
N71 C71 C72 C73 1.3(9)
C31 N31 C35 C34 2.4(9)
Au1 N31 C35 C34 -177.9(5)
C77 N72 C73 C74 178.8(6)
C76 N72 C73 C74 -0.3(10)
C77 N72 C73 C72 0.1(10)
C76 N72 C73 C72 -179.0(7)
C71 C72 C73 N72 177.5(6)
C71 C72 C73 C74 -1.3(8)
C45 N41 C41 C42 0.0(8)
Au1 N41 C41 C42 175.8(4)
C15 N11 C11 C12 -0.3(9)
Au1 N11 C11 C12 179.2(5)
C21 N21 C25 C24 -0.5(8)
Au1 N21 C25 C24 -175.3(4)
C23 C24 C25 N21 0.8(8)
C85 N81 C81 C82 0.1(8)
Au2 N81 C81 C82 -178.3(4)
C83 C82 C81 N81 0.2(9)
N11 C11 C12 C13 1.1(10)
N12 C13 C12 C11 178.7(6)
C14 C13 C12 C11 -1.3(10)
N72 C73 C74 C75 -178.4(6)
C72 C73 C74 C75 0.4(9)
C73 C74 C75 N71 0.5(9)
C71 N71 C75 C74 -0.6(8)
Au2 N71 C75 C74 171.5(4)
C35 N31 C31 C32 -1.6(9)
Au1 N31 C31 C32 178.8(5)
N41 C41 C42 C43 -0.2(8)
C44 C43 C42 C41 -0.8(9)
C46 C43 C42 C41 -177.7(6)
C36 N32 C33 C32 0.2(11)
C37 N32 C33 C32 -177.3(7)
C36 N32 C33 C34 179.4(7)
C37 N32 C33 C34 1.9(10)
N31 C35 C34 C33 -1.2(9)
N32 C33 C34 C35 179.8(6)
C32 C33 C34 C35 -0.9(9)
N31 C31 C32 C33 -0.5(10)
N32 C33 C32 C31 -179.1(6)
C34 C33 C32 C31 1.6(9)
C41 N41 C45 C44 1.3(10)
Au1 N41 C45 C44 -174.6(5)
O21 S2 C201 F21 61.0(7)
O22 S2 C201 F21 -60.4(7)
O23 S2 C201 F21 -179.4(6)
O21 S2 C201 F22 -58.8(6)
O22 S2 C201 F22 179.7(5)
O23 S2 C201 F22 60.8(6)
O21 S2 C201 F23 -178.0(5)
O22 S2 C201 F23 60.5(6)
O23 S2 C201 F23 -58.5(6)
C42 C43 C44 C45 2.0(10)
C46 C43 C44 C45 178.9(7)
N41 C45 C44 C43 -2.2(11)
O33 S3 C301 F33 59.1(7)
O32 S3 C301 F33 179.6(6)
O31 S3 C301 F33 -59.1(7)
O33 S3 C301 F31 177.6(6)
O32 S3 C301 F31 -61.9(7)
O31 S3 C301 F31 59.3(7)
O33 S3 C301 F32 -60.7(6)
O32 S3 C301 F32 59.8(6)
O31 S3 C301 F32 -178.9(6)
O12 S1 C101 F11 -63.9(7)
O11 S1 C101 F11 175.4(7)
O13 S1 C101 F11 54.1(8)
O12 S1 C101 F13 59.4(7)
O11 S1 C101 F13 -61.3(7)
O13 S1 C101 F13 177.4(6)
O12 S1 C101 F12 179.2(5)
O11 S1 C101 F12 58.5(6)
O13 S1 C101 F12 -62.8(6)
C44 C43 C46 N42 -54(60)
C42 C43 C46 N42 123(59)
O52 S5 C501 F51 51.0(13)
O53 S5 C501 F51 -72.6(12)
O51 S5 C501 F51 171.6(11)
O52 S5 C501 F53 179.0(12)
O53 S5 C501 F53 55.4(14)
O51 S5 C501 F53 -60.3(13)
O52 S5 C501 F52 -67.7(11)
O53 S5 C501 F52 168.8(8)
O51 S5 C501 F52 53.0(10)
